data_8103725
loop_
_publ_author_name
'Braibanti, A.'
'Tiripicchio, A.'
'Manotti Lanfredi, A.M.'
'Bigoli, F.'

_publ_section_title
;
 The Crystal Structure of Bis(hydrazincarboxylato-N',O) Cadmium
;
_journal_name_full
;
Zeitschrift fuer Kristallographie, Kristallgeometrie, Kristallphysik, 
Kristallchemie (-144,1977)
;
_journal_page_first 307
_journal_page_last 316
_journal_volume 126
_journal_year 1968
_chemical_formula_sum 'C2 H6 Cd N4 O4'
_chemical_name_systematic 'Cd (N H2 N H C O O)2'
_space_group_IT_number 18
_symmetry_space_group_name_Hall 'P 2 2ab'
_symmetry_space_group_name_H-M 'P 21 21 2'
_cell_angle_alpha 90
_cell_angle_beta 90
_cell_angle_gamma 90
_cell_formula_units_Z 2
_cell_length_a 5.372
_cell_length_b 9.116
_cell_length_c 6.444
_cell_volume 315.570
_citation_journal_id_ASTM ZEKGAX
_cod_data_source_file Braibanti_ZEKGAX_1968_18.cif
_cod_data_source_block C2H6Cd1N4O4
_cod_original_cell_volume 315.5701
_cod_original_formula_sum 'C2 H6 Cd1 N4 O4'
_cod_database_code 8103725

loop_
_symmetry_equiv_pos_as_xyz
x,y,z
-x,-y,z
x+1/2,-y+1/2,-z
-x+1/2,y+1/2,-z

loop_
_atom_site_label
_atom_site_type_symbol
_atom_site_fract_x
_atom_site_fract_y
_atom_site_fract_z
_atom_site_occupancy
_atom_site_U_iso_or_equiv
N2 N-2 0.6992 0.3476 0.7132 1 0.0
C1 C+4 0.3248 0.2077 0.7827 1 0.0
O1 O-2 0.2478 0.3169 0.8647 1 0.0
O2 O-2 0.2324 0.082 0.767 1 0.0
Cd1 Cd+2 0.5 0.5 0.939 1 0.0
N1 N-2 0.5583 0.2204 0.6814 1 0.0
